data_7062981
loop_
_publ_author_name
'Weng, Guang-Ju'
'Cheng, Kang-Min'
'Wu, Jia-Qi'
'Li, Wei'
'Lu, Jian-Mei'
'Shao, Li-Xiong'

_publ_section_title
;
 Construction of a terbium-based metal--organic framework for specific
 detection of MnO4&#x2212; in aqueous media
;
_journal_issue 8
_journal_name_full 'New Journal of Chemistry'
_journal_page_first 3588
_journal_page_last 3593
_journal_paper_doi 10.1039/D3NJ05649J
_journal_volume 48
_journal_year 2024
_chemical_formula_sum 'C34 H23 O10 Tb'
_chemical_formula_weight 750.44
_space_group_crystal_system triclinic
_space_group_IT_number 2
_space_group_name_Hall '-P 1'
_space_group_name_H-M_alt 'P -1'
_atom_sites_solution_hydrogens mixed
_audit_creation_method SHELXL-2018/3
_audit_update_record
;
2023-07-26 deposited with the CCDC.	2024-01-19 downloaded from the CCDC.
;
_cell_angle_alpha 95.870(6)
_cell_angle_beta 102.724(6)
_cell_angle_gamma 97.703(6)
_cell_formula_units_Z 2
_cell_length_a 10.629(4)
_cell_length_b 10.842(4)
_cell_length_c 17.852(6)
_cell_measurement_reflns_used 5763
_cell_measurement_temperature 296(2)
_cell_measurement_theta_max 28.30
_cell_measurement_theta_min 2.38
_cell_volume 1970.1(12)
_computing_cell_refinement 'SAINT (Bruker, 2014)'
_computing_data_collection 'Bruker APEX2 (Bruker, 2014)'
_computing_data_reduction 'SAINT (Bruker, 2014)'
_computing_molecular_graphics
;
SHELXTL (Sheldrick, 2018) and DIAMOND (Brandenburg, 2015)
;
_computing_publication_material
;
SHELXTL (Sheldrick, 2018) and and PLATON (Spek, 2009)
;
_computing_structure_refinement 'SHELXL-2018/3 (Sheldrick, 2018)'
_computing_structure_solution 'SHELXL-2018/3 (Sheldrick, 2018)'
_diffrn_ambient_temperature 296(2)
_diffrn_measured_fraction_theta_full 0.983
_diffrn_measured_fraction_theta_max 0.984
_diffrn_measurement_device_type 'Bruker APEX II CCD area detector'
_diffrn_measurement_method '\f and \w scans'
_diffrn_radiation_type MoK\a
_diffrn_radiation_wavelength 0.71073
_diffrn_reflns_av_R_equivalents 0.0364
_diffrn_reflns_av_unetI/netI 0.0481
_diffrn_reflns_Laue_measured_fraction_full 0.983
_diffrn_reflns_Laue_measured_fraction_max 0.984
_diffrn_reflns_limit_h_max 13
_diffrn_reflns_limit_h_min -13
_diffrn_reflns_limit_k_max 13
_diffrn_reflns_limit_k_min -13
_diffrn_reflns_limit_l_max 22
_diffrn_reflns_limit_l_min -21
_diffrn_reflns_number 18891
_diffrn_reflns_point_group_measured_fraction_full 0.983
_diffrn_reflns_point_group_measured_fraction_max 0.984
_diffrn_reflns_theta_full 25.242
_diffrn_reflns_theta_max 26.000
_diffrn_reflns_theta_min 1.990
_diffrn_source 'fine-focus sealed tube'
_exptl_absorpt_coefficient_mu 1.840
_exptl_absorpt_correction_T_max 0.719
_exptl_absorpt_correction_T_min 0.623
_exptl_absorpt_correction_type multi-scan
_exptl_absorpt_process_details '(SADABS; Bruker, 2014)'
_exptl_crystal_colour Colorless
_exptl_crystal_density_diffrn 1.265
_exptl_crystal_density_method 'not measured'
_exptl_crystal_description Block
_exptl_crystal_F_000 744
_exptl_crystal_size_max 0.290
_exptl_crystal_size_mid 0.220
_exptl_crystal_size_min 0.180
_refine_diff_density_max 2.058
_refine_diff_density_min -1.149
_refine_diff_density_rms 0.142
_refine_ls_extinction_method none
_refine_ls_goodness_of_fit_ref 1.075
_refine_ls_hydrogen_treatment constr
_refine_ls_matrix_type full
_refine_ls_number_parameters 407
_refine_ls_number_reflns 7620
_refine_ls_number_restraints 38
_refine_ls_restrained_S_all 1.082
_refine_ls_R_factor_all 0.0467
_refine_ls_R_factor_gt 0.0418
_refine_ls_shift/su_max 0.001
_refine_ls_shift/su_mean 0.001
_refine_ls_structure_factor_coef Fsqd
_refine_ls_weighting_details 'w=1/[\s^2^(Fo^2^)+(0.0762P)^2^+2.3068P] where P=(Fo^2^+2Fc^2^)/3'
_refine_ls_weighting_scheme calc
_refine_ls_wR_factor_gt 0.1180
_refine_ls_wR_factor_ref 0.1205
_reflns_Friedel_coverage 0.000
_reflns_number_gt 6814
_reflns_number_total 7620
_reflns_threshold_expression 'I > 2\s(I)'
_cod_data_source_file d3nj05649j2.cif
_cod_data_source_block p_sqd
_cod_depositor_comments 'Adding full bibliography for 7062981.cif.'
_cod_original_cell_volume 1970.2(11)
_cod_database_code 7062981
_shelx_shelxl_version_number 2018/3
_shelx_space_group_comment
;
The symmetry employed for this shelxl refinement is uniquely defined
by the following loop, which should always be used as a source of
symmetry information in preference to the above space-group names.
They are only intended as comments.
;
_shelx_estimated_absorpt_t_min 0.617
_shelx_estimated_absorpt_t_max 0.733

loop_
_space_group_symop_operation_xyz
'x, y, z'
'-x, -y, -z'

loop_
_atom_site_label
_atom_site_type_symbol
_atom_site_fract_x
_atom_site_fract_y
_atom_site_fract_z
_atom_site_U_iso_or_equiv
_atom_site_adp_type
_atom_site_occupancy
_atom_site_site_symmetry_order
_atom_site_calc_flag
_atom_site_refinement_flags_posn
_atom_site_refinement_flags_adp
_atom_site_refinement_flags_occupancy
_atom_site_disorder_assembly
_atom_site_disorder_group
Tb1 Tb 0.70893(2) 1.04082(2) 0.53075(2) 0.01977(9) Uani 1 1 d . . . . .
O1 O 0.5693(5) 1.0758(4) 0.6084(3) 0.0502(11) Uani 1 1 d . . . . .
O2 O 0.3600(4) 1.0373(4) 0.6010(2) 0.0372(9) Uani 1 1 d . U . . .
O3 O -0.1216(4) 1.1636(3) 0.4857(3) 0.0484(11) Uani 1 1 d . . . . .
O4 O -0.1731(3) 1.2580(3) 0.5863(2) 0.0342(8) Uani 1 1 d . . . . .
O5 O 0.6204(3) 0.8354(3) 0.5371(2) 0.0317(8) Uani 1 1 d . . . . .
O6 O 0.4066(4) 0.8109(3) 0.5266(2) 0.0369(9) Uani 1 1 d . . . . .
O7 O -0.2468(12) 0.148(2) 0.3069(8) 0.230(8) Uani 1 1 d . . . . .
H7 H -0.237603 0.225288 0.312325 0.345 Uiso 1 1 calc R U . . .
O8 O -0.0737(8) 0.0696(8) 0.3360(5) 0.113(3) Uani 1 1 d . U . . .
O9 O 0.8450(5) 1.0241(5) 0.6519(3) 0.0679(15) Uani 1 1 d . . . . .
H9A H 0.822648 1.068247 0.687453 0.102 Uiso 1 1 d R U . . .
H9C H 0.923959 1.050797 0.651992 0.102 Uiso 1 1 d R U . . .
O10 O 0.8632(4) 0.9020(4) 0.5038(4) 0.0629(15) Uani 1 1 d . . . . .
H10A H 0.846848 0.878387 0.455304 0.094 Uiso 1 1 d R U . . .
H10C H 0.854488 0.838198 0.527304 0.094 Uiso 1 1 d R U . . .
C1 C 0.4747(5) 1.0727(5) 0.6386(3) 0.0300(11) Uani 1 1 d . U . . .
C2 C 0.4979(5) 1.1063(5) 0.7241(3) 0.0329(11) Uani 1 1 d . . . . .
C3 C 0.5916(7) 1.0524(7) 0.7705(4) 0.0518(16) Uani 1 1 d . . . . .
H3 H 0.640169 1.001298 0.747544 0.062 Uiso 1 1 calc R U . . .
C4 C 0.6144(8) 1.0732(8) 0.8509(5) 0.070(2) Uani 1 1 d . . . . .
H4 H 0.675964 1.035002 0.881795 0.084 Uiso 1 1 calc R U . . .
C5 C 0.5425(9) 1.1531(9) 0.8840(4) 0.072(2) Uani 1 1 d . . . . .
H5 H 0.555569 1.167284 0.937622 0.086 Uiso 1 1 calc R U . . .
C6 C 0.4533(7) 1.2107(7) 0.8387(4) 0.0520(16) Uani 1 1 d . . . . .
H6 H 0.408719 1.265721 0.861909 0.062 Uiso 1 1 calc R U . . .
C7 C 0.4283(5) 1.1880(5) 0.7583(3) 0.0342(12) Uani 1 1 d . . . . .
C8 C 0.3351(5) 1.2572(5) 0.7107(3) 0.0300(11) Uani 1 1 d . . . . .
C9 C 0.3764(5) 1.3252(5) 0.6561(3) 0.0327(11) Uani 1 1 d . . . . .
H9 H 0.462056 1.329249 0.651013 0.039 Uiso 1 1 calc R U . . .
C10 C 0.2924(5) 1.3860(5) 0.6100(3) 0.0296(11) Uani 1 1 d . . . . .
H10 H 0.322073 1.431521 0.574155 0.036 Uiso 1 1 calc R U . . .
C11 C 0.1633(5) 1.3818(4) 0.6152(3) 0.0251(10) Uani 1 1 d . . . . .
C12 C 0.1230(5) 1.3174(5) 0.6713(3) 0.0330(11) Uani 1 1 d . . . . .
H12 H 0.037961 1.315053 0.677259 0.040 Uiso 1 1 calc R U . . .
C13 C 0.2103(6) 1.2561(5) 0.7189(4) 0.0386(13) Uani 1 1 d . . . . .
H13 H 0.182876 1.213934 0.756750 0.046 Uiso 1 1 calc R U . . .
C14 C 0.0748(4) 1.4423(4) 0.5588(3) 0.0239(10) Uani 1 1 d . . . . .
C15 C -0.0500(4) 1.3849(4) 0.5175(3) 0.0246(10) Uani 1 1 d . . . . .
C16 C -0.1220(5) 1.4411(4) 0.4601(3) 0.0290(11) Uani 1 1 d . . . . .
H16 H -0.204588 1.399930 0.433257 0.035 Uiso 1 1 calc R U . . .
C17 C -0.1177(4) 1.2611(4) 0.5326(3) 0.0247(10) Uani 1 1 d . . . . .
C18 C 0.5127(5) 0.7700(4) 0.5298(3) 0.0222(9) Uani 1 1 d . . . . .
C19 C 0.5055(4) 0.6291(4) 0.5194(3) 0.0213(9) Uani 1 1 d . . . . .
C20 C 0.4103(4) 0.5605(4) 0.4580(3) 0.0248(10) Uani 1 1 d . . . . .
H20 H 0.349087 0.602411 0.429859 0.030 Uiso 1 1 calc R U . . .
C21 C 0.4019(4) 0.4330(4) 0.4366(3) 0.0231(10) Uani 1 1 d . . . . .
C22 C 0.2979(5) 0.3680(4) 0.3690(3) 0.0263(10) Uani 1 1 d . . . . .
C23 C 0.1720(6) 0.3928(6) 0.3620(4) 0.0492(16) Uani 1 1 d . . . . .
H23 H 0.154833 0.451928 0.398448 0.059 Uiso 1 1 calc R U . . .
C24 C 0.0714(7) 0.3310(7) 0.3017(4) 0.0579(18) Uani 1 1 d . . . . .
H24 H -0.012344 0.349579 0.298531 0.070 Uiso 1 1 calc R U . . .
C25 C 0.0902(7) 0.2457(6) 0.2477(4) 0.0569(19) Uani 1 1 d . . . . .
C26 C 0.2188(8) 0.2254(7) 0.2512(4) 0.0541(17) Uani 1 1 d . . . . .
H26 H 0.236174 0.172101 0.211780 0.065 Uiso 1 1 calc R U . . .
C27 C 0.3198(6) 0.2835(6) 0.3123(4) 0.0438(14) Uani 1 1 d . . . . .
H27 H 0.403645 0.265319 0.315158 0.053 Uiso 1 1 calc R U . . .
C28 C -0.0215(8) 0.1748(8) 0.1851(5) 0.066(2) Uani 1 1 d . . . . .
C29 C -0.0170(12) 0.1660(11) 0.1102(6) 0.108(4) Uani 1 1 d . . . . .
H29 H 0.056376 0.205679 0.096762 0.130 Uiso 1 1 calc R U . . .
C33 C -0.1402(10) 0.1257(10) 0.2048(6) 0.092(3) Uani 1 1 d . U . . .
C34 C -0.1460(13) 0.1120(12) 0.2871(8) 0.104(3) Uani 1 1 d . U . . .
C31 C -0.2340(16) 0.0566(14) 0.0690(9) 0.127(5) Uani 1 1 d . U . . .
H31 H -0.305315 0.019332 0.029158 0.153 Uiso 1 1 calc R U . . .
C32 C -0.2468(12) 0.0684(11) 0.1463(7) 0.103(3) Uani 1 1 d . U . . .
H32 H -0.325518 0.038229 0.157709 0.123 Uiso 1 1 calc R U . . .
C30 C -0.1202(14) 0.0985(19) 0.0522(7) 0.157(7) Uani 1 1 d . . . . .
H30 H -0.110251 0.082487 0.001817 0.188 Uiso 1 1 calc R U . . .

loop_
_atom_site_aniso_label
_atom_site_aniso_U_11
_atom_site_aniso_U_22
_atom_site_aniso_U_33
_atom_site_aniso_U_23
_atom_site_aniso_U_13
_atom_site_aniso_U_12
Tb1 0.01428(12) 0.00976(12) 0.03468(15) 0.00482(8) 0.00435(9) 0.00091(8)
O1 0.056(3) 0.036(2) 0.068(3) 0.005(2) 0.036(2) 0.005(2)
O2 0.0357(15) 0.0381(15) 0.0361(15) 0.0064(13) 0.0058(12) 0.0035(13)
O3 0.054(3) 0.0147(18) 0.082(3) -0.0052(19) 0.041(2) -0.0059(17)
O4 0.0269(18) 0.0256(18) 0.047(2) 0.0028(16) 0.0090(17) -0.0064(15)
O5 0.0279(18) 0.0138(16) 0.052(2) 0.0096(15) 0.0070(16) -0.0017(14)
O6 0.0302(19) 0.0180(17) 0.060(3) 0.0043(16) 0.0007(17) 0.0119(15)
O7 0.128(9) 0.41(2) 0.210(14) 0.157(16) 0.085(10) 0.102(13)
O8 0.114(4) 0.118(4) 0.100(4) 0.025(3) 0.001(3) 0.023(3)
O9 0.055(3) 0.071(3) 0.063(3) 0.026(3) -0.015(2) -0.004(3)
O10 0.029(2) 0.039(2) 0.118(5) -0.004(3) 0.015(3) 0.0117(19)
C1 0.0350(18) 0.0228(17) 0.0350(18) 0.0068(14) 0.0113(15) 0.0072(14)
C2 0.029(3) 0.031(3) 0.039(3) 0.007(2) 0.006(2) 0.009(2)
C3 0.046(4) 0.056(4) 0.052(4) 0.013(3) -0.001(3) 0.019(3)
C4 0.063(5) 0.080(6) 0.061(5) 0.017(4) -0.013(4) 0.033(4)
C5 0.089(6) 0.089(6) 0.032(4) 0.013(4) -0.006(4) 0.028(5)
C6 0.065(4) 0.059(4) 0.035(3) 0.004(3) 0.010(3) 0.022(3)
C7 0.036(3) 0.039(3) 0.029(3) 0.009(2) 0.006(2) 0.008(2)
C8 0.031(3) 0.028(3) 0.030(3) 0.001(2) 0.006(2) 0.007(2)
C9 0.030(3) 0.028(3) 0.044(3) 0.008(2) 0.013(2) 0.008(2)
C10 0.029(3) 0.023(2) 0.042(3) 0.012(2) 0.013(2) 0.006(2)
C11 0.023(2) 0.016(2) 0.034(3) 0.0037(19) 0.0035(19) 0.0009(18)
C12 0.021(2) 0.036(3) 0.042(3) 0.008(2) 0.008(2) 0.003(2)
C13 0.038(3) 0.037(3) 0.045(3) 0.020(3) 0.011(2) 0.010(2)
C14 0.018(2) 0.017(2) 0.036(3) 0.0032(19) 0.0064(19) 0.0001(17)
C15 0.019(2) 0.013(2) 0.041(3) 0.0049(19) 0.008(2) -0.0002(17)
C16 0.022(2) 0.014(2) 0.048(3) 0.006(2) 0.004(2) -0.0012(18)
C17 0.018(2) 0.015(2) 0.043(3) 0.009(2) 0.009(2) 0.0012(17)
C18 0.026(2) 0.014(2) 0.026(2) 0.0066(17) 0.0020(18) 0.0066(18)
C19 0.018(2) 0.017(2) 0.032(3) 0.0063(18) 0.0093(18) 0.0045(17)
C20 0.019(2) 0.016(2) 0.038(3) 0.0092(19) 0.0034(19) 0.0003(17)
C21 0.017(2) 0.014(2) 0.040(3) 0.0054(19) 0.0077(19) 0.0023(17)
C22 0.028(2) 0.018(2) 0.031(3) 0.0072(19) 0.002(2) 0.0045(19)
C23 0.032(3) 0.049(4) 0.059(4) -0.004(3) -0.001(3) 0.011(3)
C24 0.034(3) 0.066(5) 0.064(5) 0.000(4) -0.004(3) 0.006(3)
C25 0.058(4) 0.039(3) 0.057(4) 0.014(3) -0.017(3) -0.002(3)
C26 0.074(5) 0.044(4) 0.038(3) -0.004(3) 0.002(3) 0.013(3)
C27 0.046(3) 0.033(3) 0.048(4) 0.002(3) 0.000(3) 0.012(3)
C28 0.066(5) 0.059(5) 0.059(5) 0.009(4) -0.012(4) 0.000(4)
C29 0.117(9) 0.122(9) 0.058(6) 0.006(6) -0.006(6) -0.032(7)
C33 0.075(6) 0.094(7) 0.084(6) 0.038(5) -0.013(5) -0.034(5)
C34 0.103(4) 0.106(4) 0.104(4) 0.017(2) 0.025(2) 0.014(2)
C31 0.127(5) 0.128(5) 0.125(5) 0.017(2) 0.029(2) 0.017(2)
C32 0.101(4) 0.103(4) 0.101(4) 0.016(2) 0.020(2) 0.012(2)
C30 0.114(10) 0.28(2) 0.051(6) 0.041(9) -0.012(6) -0.031(12)

loop_
_atom_type_symbol
_atom_type_description
_atom_type_scat_dispersion_real
_atom_type_scat_dispersion_imag
_atom_type_scat_source
C C 0.0033 0.0016 'International Tables Vol C Tables 4.2.6.8 and 6.1.1.4'
H H 0.0000 0.0000 'International Tables Vol C Tables 4.2.6.8 and 6.1.1.4'
O O 0.0106 0.0060 'International Tables Vol C Tables 4.2.6.8 and 6.1.1.4'
Tb Tb -0.1723 4.1537 'International Tables Vol C Tables 4.2.6.8 and 6.1.1.4'

loop_
_geom_angle_atom_site_label_1
_geom_angle_atom_site_label_2
_geom_angle_atom_site_label_3
_geom_angle
_geom_angle_site_symmetry_1
_geom_angle_site_symmetry_3
_geom_angle_publ_flag
O1 Tb1 O5 79.69(14) . . ?
O1 Tb1 O6 76.49(16) . 2_676 ?
O5 Tb1 O6 125.35(13) . 2_676 ?
O1 Tb1 O2 123.70(16) . 2_676 ?
O5 Tb1 O2 79.50(14) . 2_676 ?
O6 Tb1 O2 74.45(14) 2_676 2_676 ?
O1 Tb1 O9 80.6(2) . . ?
O5 Tb1 O9 83.69(16) . . ?
O6 Tb1 O9 137.83(18) 2_676 . ?
O2 Tb1 O9 146.64(19) 2_676 . ?
O1 Tb1 O3 137.47(14) . 1_655 ?
O5 Tb1 O3 142.30(13) . 1_655 ?
O6 Tb1 O3 79.38(15) 2_676 1_655 ?
O2 Tb1 O3 81.53(15) 2_676 1_655 ?
O9 Tb1 O3 95.02(19) . 1_655 ?
O1 Tb1 O10 142.89(18) . . ?
O5 Tb1 O10 71.40(15) . . ?
O6 Tb1 O10 139.72(18) 2_676 . ?
O2 Tb1 O10 73.71(17) 2_676 . ?
O9 Tb1 O10 73.7(2) . . ?
O3 Tb1 O10 72.12(15) 1_655 . ?
O1 Tb1 O4 86.20(14) . 1_655 ?
O5 Tb1 O4 154.80(14) . 1_655 ?
O6 Tb1 O4 70.20(13) 2_676 1_655 ?
O2 Tb1 O4 125.61(13) 2_676 1_655 ?
O9 Tb1 O4 73.41(16) . 1_655 ?
O3 Tb1 O4 52.60(13) 1_655 1_655 ?
O10 Tb1 O4 110.77(14) . 1_655 ?
O1 Tb1 C17 110.96(15) . 1_655 ?
O5 Tb1 C17 163.70(13) . 1_655 ?
O6 Tb1 C17 70.31(14) 2_676 1_655 ?
O2 Tb1 C17 102.96(14) 2_676 1_655 ?
O9 Tb1 C17 85.93(16) . 1_655 ?
O3 Tb1 C17 26.85(14) 1_655 1_655 ?
O10 Tb1 C17 93.63(15) . 1_655 ?
O4 Tb1 C17 26.01(14) 1_655 1_655 ?
C1 O1 Tb1 165.3(4) . . ?
C1 O2 Tb1 126.6(4) . 2_676 ?
C17 O3 Tb1 93.6(3) . 1_455 ?
C17 O4 Tb1 90.7(3) . 1_455 ?
C18 O5 Tb1 139.7(3) . . ?
C18 O6 Tb1 140.3(3) . 2_676 ?
C34 O7 H7 119.5 . . ?
Tb1 O9 H9A 109.2 . . ?
Tb1 O9 H9C 109.4 . . ?
H9A O9 H9C 109.5 . . ?
Tb1 O10 H10A 109.2 . . ?
Tb1 O10 H10C 109.3 . . ?
H10A O10 H10C 109.5 . . ?
O1 C1 O2 122.8(5) . . ?
O1 C1 C2 119.4(5) . . ?
O2 C1 C2 117.7(5) . . ?
C3 C2 C7 119.8(6) . . ?
C3 C2 C1 117.4(5) . . ?
C7 C2 C1 122.8(5) . . ?
C2 C3 C4 121.1(7) . . ?
C2 C3 H3 119.4 . . ?
C4 C3 H3 119.4 . . ?
C3 C4 C5 118.3(6) . . ?
C3 C4 H4 120.8 . . ?
C5 C4 H4 120.8 . . ?
C6 C5 C4 120.9(7) . . ?
C6 C5 H5 119.5 . . ?
C4 C5 H5 119.6 . . ?
C5 C6 C7 120.9(7) . . ?
C5 C6 H6 119.5 . . ?
C7 C6 H6 119.5 . . ?
C6 C7 C2 118.9(5) . . ?
C6 C7 C8 119.4(5) . . ?
C2 C7 C8 121.6(5) . . ?
C13 C8 C9 118.7(5) . . ?
C13 C8 C7 122.2(5) . . ?
C9 C8 C7 119.1(5) . . ?
C10 C9 C8 120.5(5) . . ?
C10 C9 H9 119.8 . . ?
C8 C9 H9 119.8 . . ?
C9 C10 C11 121.7(5) . . ?
C9 C10 H10 119.1 . . ?
C11 C10 H10 119.1 . . ?
C12 C11 C10 117.9(5) . . ?
C12 C11 C14 123.5(4) . . ?
C10 C11 C14 118.5(4) . . ?
C11 C12 C13 120.0(5) . . ?
C11 C12 H12 120.0 . . ?
C13 C12 H12 120.0 . . ?
C8 C13 C12 121.1(5) . . ?
C8 C13 H13 119.5 . . ?
C12 C13 H13 119.5 . . ?
C15 C14 C16 116.8(4) . 2_586 ?
C15 C14 C11 124.0(4) . . ?
C16 C14 C11 118.9(4) 2_586 . ?
C16 C15 C14 121.1(4) . . ?
C16 C15 C17 115.3(4) . . ?
C14 C15 C17 123.6(4) . . ?
C15 C16 C14 122.2(5) . 2_586 ?
C15 C16 H16 118.9 . . ?
C14 C16 H16 118.9 2_586 . ?
O4 C17 O3 121.9(4) . . ?
O4 C17 C15 120.2(4) . . ?
O3 C17 C15 117.8(4) . . ?
O4 C17 Tb1 63.3(2) . 1_455 ?
O3 C17 Tb1 59.6(2) . 1_455 ?
C15 C17 Tb1 166.1(3) . 1_455 ?
O5 C18 O6 125.3(4) . . ?
O5 C18 C19 117.8(4) . . ?
O6 C18 C19 116.8(4) . . ?
C20 C19 C21 119.2(4) . 2_666 ?
C20 C19 C18 117.2(4) . . ?
C21 C19 C18 123.2(4) 2_666 . ?
C21 C20 C19 123.3(4) . . ?
C21 C20 H20 118.4 . . ?
C19 C20 H20 118.4 . . ?
C20 C21 C19 117.5(4) . 2_666 ?
C20 C21 C22 119.4(4) . . ?
C19 C21 C22 123.1(4) 2_666 . ?
C27 C22 C23 117.6(5) . . ?
C27 C22 C21 123.5(5) . . ?
C23 C22 C21 118.9(5) . . ?
C24 C23 C22 120.8(6) . . ?
C24 C23 H23 119.6 . . ?
C22 C23 H23 119.6 . . ?
C25 C24 C23 122.3(7) . . ?
C25 C24 H24 118.9 . . ?
C23 C24 H24 118.8 . . ?
C24 C25 C26 117.5(6) . . ?
C24 C25 C28 121.4(7) . . ?
C26 C25 C28 121.1(7) . . ?
C27 C26 C25 120.8(7) . . ?
C27 C26 H26 119.6 . . ?
C25 C26 H26 119.7 . . ?
C22 C27 C26 120.8(6) . . ?
C22 C27 H27 119.6 . . ?
C26 C27 H27 119.6 . . ?
C29 C28 C33 119.2(8) . . ?
C29 C28 C25 121.4(9) . . ?
C33 C28 C25 119.2(8) . . ?
C28 C29 C30 121.2(11) . . ?
C28 C29 H29 119.4 . . ?
C30 C29 H29 119.3 . . ?
C32 C33 C28 119.2(10) . . ?
C32 C33 C34 117.7(10) . . ?
C28 C33 C34 122.0(9) . . ?
O8 C34 O7 115.7(13) . . ?
O8 C34 C33 129.8(13) . . ?
O7 C34 C33 114.5(12) . . ?
C30 C31 C32 120.8(15) . . ?
C30 C31 H31 119.6 . . ?
C32 C31 H31 119.6 . . ?
C33 C32 C31 118.9(13) . . ?
C33 C32 H32 120.6 . . ?
C31 C32 H32 120.5 . . ?
C31 C30 C29 120.0(14) . . ?
C31 C30 H30 120.0 . . ?
C29 C30 H30 120.0 . . ?

loop_
_geom_bond_atom_site_label_1
_geom_bond_atom_site_label_2
_geom_bond_distance
_geom_bond_site_symmetry_2
_geom_bond_publ_flag
Tb1 O1 2.285(4) . ?
Tb1 O5 2.322(3) . ?
Tb1 O6 2.335(3) 2_676 ?
Tb1 O2 2.336(4) 2_676 ?
Tb1 O9 2.361(5) . ?
Tb1 O3 2.425(4) 1_655 ?
Tb1 O10 2.459(4) . ?
Tb1 O4 2.507(4) 1_655 ?
Tb1 C17 2.807(5) 1_655 ?
O1 C1 1.239(7) . ?
O2 C1 1.244(7) . ?
O3 C17 1.270(6) . ?
O4 C17 1.231(6) . ?
O5 C18 1.237(6) . ?
O6 C18 1.258(6) . ?
O7 C34 1.295(16) . ?
O7 H7 0.9039 . ?
O8 C34 1.202(14) . ?
O9 H9A 0.8500 . ?
O9 H9C 0.8500 . ?
O10 H10A 0.8500 . ?
O10 H10C 0.8500 . ?
C1 C2 1.490(8) . ?
C2 C3 1.382(8) . ?
C2 C7 1.403(8) . ?
C3 C4 1.391(11) . ?
C3 H3 0.9300 . ?
C4 C5 1.399(12) . ?
C4 H4 0.9300 . ?
C5 C6 1.366(10) . ?
C5 H5 0.9300 . ?
C6 C7 1.390(8) . ?
C6 H6 0.9300 . ?
C7 C8 1.491(7) . ?
C8 C13 1.365(8) . ?
C8 C9 1.392(7) . ?
C9 C10 1.362(7) . ?
C9 H9 0.9300 . ?
C10 C11 1.390(7) . ?
C10 H10 0.9300 . ?
C11 C12 1.388(7) . ?
C11 C14 1.486(7) . ?
C12 C13 1.400(7) . ?
C12 H12 0.9300 . ?
C13 H13 0.9300 . ?
C14 C15 1.394(7) . ?
C14 C16 1.399(6) 2_586 ?
C15 C16 1.383(7) . ?
C15 C17 1.515(6) . ?
C16 H16 0.9300 . ?
C18 C19 1.510(6) . ?
C19 C20 1.385(7) . ?
C19 C21 1.408(6) 2_666 ?
C20 C21 1.382(6) . ?
C20 H20 0.9300 . ?
C21 C22 1.485(7) . ?
C22 C27 1.375(8) . ?
C22 C23 1.382(8) . ?
C23 C24 1.381(9) . ?
C23 H23 0.9300 . ?
C24 C25 1.332(11) . ?
C24 H24 0.9300 . ?
C25 C26 1.403(11) . ?
C25 C28 1.498(10) . ?
C26 C27 1.379(9) . ?
C26 H26 0.9300 . ?
C27 H27 0.9300 . ?
C28 C29 1.344(13) . ?
C28 C33 1.432(13) . ?
C29 C30 1.393(15) . ?
C29 H29 0.9300 . ?
C33 C32 1.386(14) . ?
C33 C34 1.506(16) . ?
C31 C30 1.341(18) . ?
C31 C32 1.411(17) . ?
C31 H31 0.9300 . ?
C32 H32 0.9300 . ?
C30 H30 0.9300 . ?

loop_
_geom_hbond_atom_site_label_D
_geom_hbond_atom_site_label_H
_geom_hbond_atom_site_label_A
_geom_hbond_distance_DH
_geom_hbond_distance_HA
_geom_hbond_distance_DA
_geom_hbond_angle_DHA
_geom_hbond_site_symmetry_A
_geom_hbond_publ_flag
O9 H9C O8 0.85 2.18 2.732(10) 122.6 2_666 yes

loop_
_geom_torsion_atom_site_label_1
_geom_torsion_atom_site_label_2
_geom_torsion_atom_site_label_3
_geom_torsion_atom_site_label_4
_geom_torsion
_geom_torsion_site_symmetry_1
_geom_torsion_site_symmetry_2
_geom_torsion_site_symmetry_3
_geom_torsion_site_symmetry_4
_geom_torsion_publ_flag
Tb1 O1 C1 O2 -27.9(19) . . . . ?
Tb1 O1 C1 C2 148.8(14) . . . . ?
Tb1 O2 C1 O1 3.3(7) 2_676 . . . ?
Tb1 O2 C1 C2 -173.5(3) 2_676 . . . ?
O1 C1 C2 C3 -47.4(8) . . . . ?
O2 C1 C2 C3 129.5(6) . . . . ?
O1 C1 C2 C7 133.3(6) . . . . ?
O2 C1 C2 C7 -49.8(7) . . . . ?
C7 C2 C3 C4 2.9(10) . . . . ?
C1 C2 C3 C4 -176.5(7) . . . . ?
C2 C3 C4 C5 -1.7(12) . . . . ?
C3 C4 C5 C6 -0.9(14) . . . . ?
C4 C5 C6 C7 2.2(13) . . . . ?
C5 C6 C7 C2 -1.0(11) . . . . ?
C5 C6 C7 C8 -177.0(7) . . . . ?
C3 C2 C7 C6 -1.5(9) . . . . ?
C1 C2 C7 C6 177.8(6) . . . . ?
C3 C2 C7 C8 174.4(6) . . . . ?
C1 C2 C7 C8 -6.2(8) . . . . ?
C6 C7 C8 C13 -54.9(8) . . . . ?
C2 C7 C8 C13 129.2(6) . . . . ?
C6 C7 C8 C9 125.0(6) . . . . ?
C2 C7 C8 C9 -50.9(8) . . . . ?
C13 C8 C9 C10 -2.2(8) . . . . ?
C7 C8 C9 C10 177.9(5) . . . . ?
C8 C9 C10 C11 -0.5(9) . . . . ?
C9 C10 C11 C12 2.5(8) . . . . ?
C9 C10 C11 C14 -175.3(5) . . . . ?
C10 C11 C12 C13 -1.9(8) . . . . ?
C14 C11 C12 C13 175.8(5) . . . . ?
C9 C8 C13 C12 2.8(9) . . . . ?
C7 C8 C13 C12 -177.3(5) . . . . ?
C11 C12 C13 C8 -0.7(9) . . . . ?
C12 C11 C14 C15 -45.7(8) . . . . ?
C10 C11 C14 C15 132.1(5) . . . . ?
C12 C11 C14 C16 140.6(5) . . . 2_586 ?
C10 C11 C14 C16 -41.7(7) . . . 2_586 ?
C16 C14 C15 C16 0.6(8) 2_586 . . . ?
C11 C14 C15 C16 -173.2(5) . . . . ?
C16 C14 C15 C17 -177.7(5) 2_586 . . . ?
C11 C14 C15 C17 8.5(8) . . . . ?
C14 C15 C16 C14 -0.7(9) . . . 2_586 ?
C17 C15 C16 C14 177.8(5) . . . 2_586 ?
Tb1 O4 C17 O3 -11.1(5) 1_455 . . . ?
Tb1 O4 C17 C15 164.7(4) 1_455 . . . ?
Tb1 O3 C17 O4 11.5(5) 1_455 . . . ?
Tb1 O3 C17 C15 -164.4(4) 1_455 . . . ?
C16 C15 C17 O4 -97.5(6) . . . . ?
C14 C15 C17 O4 80.9(6) . . . . ?
C16 C15 C17 O3 78.4(6) . . . . ?
C14 C15 C17 O3 -103.2(6) . . . . ?
C16 C15 C17 Tb1 3.2(17) . . . 1_455 ?
C14 C15 C17 Tb1 -178.4(12) . . . 1_455 ?
Tb1 O5 C18 O6 -12.2(9) . . . . ?
Tb1 O5 C18 C19 164.1(4) . . . . ?
Tb1 O6 C18 O5 43.0(8) 2_676 . . . ?
Tb1 O6 C18 C19 -133.4(4) 2_676 . . . ?
O5 C18 C19 C20 -129.5(5) . . . . ?
O6 C18 C19 C20 47.2(6) . . . . ?
O5 C18 C19 C21 43.7(7) . . . 2_666 ?
O6 C18 C19 C21 -139.7(5) . . . 2_666 ?
C21 C19 C20 C21 -0.8(8) 2_666 . . . ?
C18 C19 C20 C21 172.6(4) . . . . ?
C19 C20 C21 C19 0.8(8) . . . 2_666 ?
C19 C20 C21 C22 -178.9(5) . . . . ?
C20 C21 C22 C27 134.7(5) . . . . ?
C19 C21 C22 C27 -44.9(7) 2_666 . . . ?
C20 C21 C22 C23 -45.3(7) . . . . ?
C19 C21 C22 C23 135.1(6) 2_666 . . . ?
C27 C22 C23 C24 2.4(10) . . . . ?
C21 C22 C23 C24 -177.6(6) . . . . ?
C22 C23 C24 C25 -0.1(12) . . . . ?
C23 C24 C25 C26 -3.9(12) . . . . ?
C23 C24 C25 C28 176.7(7) . . . . ?
C24 C25 C26 C27 5.8(11) . . . . ?
C28 C25 C26 C27 -174.9(7) . . . . ?
C23 C22 C27 C26 -0.5(9) . . . . ?
C21 C22 C27 C26 179.5(6) . . . . ?
C25 C26 C27 C22 -3.6(10) . . . . ?
C24 C25 C28 C29 130.2(11) . . . . ?
C26 C25 C28 C29 -49.1(12) . . . . ?
C24 C25 C28 C33 -43.8(11) . . . . ?
C26 C25 C28 C33 136.9(9) . . . . ?
C33 C28 C29 C30 -7(2) . . . . ?
C25 C28 C29 C30 179.0(13) . . . . ?
C29 C28 C33 C32 1.0(17) . . . . ?
C25 C28 C33 C32 175.2(10) . . . . ?
C29 C28 C33 C34 169.3(12) . . . . ?
C25 C28 C33 C34 -16.5(15) . . . . ?
C32 C33 C34 O8 122.4(16) . . . . ?
C28 C33 C34 O8 -46(2) . . . . ?
C32 C33 C34 O7 -55.4(19) . . . . ?
C28 C33 C34 O7 136.2(15) . . . . ?
C28 C33 C32 C31 2.0(18) . . . . ?
C34 C33 C32 C31 -166.8(12) . . . . ?
C30 C31 C32 C33 1(2) . . . . ?
C32 C31 C30 C29 -7(3) . . . . ?
C28 C29 C30 C31 10(3) . . . . ?
